data_4085007
loop_
_publ_author_name
'Vollmer, Matthew V.'
'Machan, Charles W.'
'Clark, Melissa L.'
'Antholine, William E.'
'Agarwal, Jay'
'Schaefer, 3rd, Henry F'
'Kubiak, Clifford P.'
'Walensky, Justin R.'

_publ_section_title
;
 Synthesis, Spectroscopy, and Electrochemistry of (\a-Diimine)M(CO)3Br, M
 = Mn, Re, Complexes: Ligands Isoelectronic to Bipyridyl Show Differences
 in CO2 Reduction.
;
_journal_issue 1
_journal_name_full Organometallics
_journal_page_first 3
_journal_page_last 12
_journal_paper_doi 10.1021/om500838z
_journal_volume 34
_journal_year 2014
_chemical_formula_moiety 'C21 H14 Br F6 N2 O3 Re'
_chemical_formula_sum 'C21 H14 Br F6 N2 O3 Re'
_chemical_formula_weight 722.45
_space_group_crystal_system triclinic
_space_group_IT_number 2
_space_group_name_Hall '-P 1'
_space_group_name_H-M_alt 'P -1'
_symmetry_cell_setting triclinic
_symmetry_Int_Tables_number 2
_symmetry_space_group_name_Hall '-P 1'
_symmetry_space_group_name_H-M 'P -1'
_atom_sites_solution_hydrogens geom
_audit_creation_method SHELXL-2013
_cell_angle_alpha 101.5780(10)
_cell_angle_beta 101.6080(10)
_cell_angle_gamma 107.9490(10)
_cell_formula_units_Z 2
_cell_length_a 8.4089(9)
_cell_length_b 10.4200(11)
_cell_length_c 14.368(2)
_cell_measurement_reflns_used 9924
_cell_measurement_temperature 173(2)
_cell_measurement_theta_max 27.6
_cell_measurement_theta_min 2.2
_cell_volume 1125.6(2)
_computing_cell_refinement 'APEX2 (Bruker AXS, 2008)'
_computing_data_collection 'APEX2 (Bruker AXS, 2008)'
_computing_data_reduction 'APEX2 (Bruker AXS, 2008)'
_computing_molecular_graphics 'X-SEED, Barbour, 2001'
_computing_publication_material 'CIFTAB (Sheldrick, 2013)'
_computing_structure_refinement 'SHELXL-2013 (Sheldrick, 2013)'
_computing_structure_solution 'SHELXS-2013 (Sheldrick, 2013)'
_diffrn_ambient_temperature 173(2)
_diffrn_measured_fraction_theta_full 0.998
_diffrn_measured_fraction_theta_max 0.982
_diffrn_measurement_device_type 'Bruker APEXII CCD area detector'
_diffrn_measurement_method 'omega scans'
_diffrn_radiation_type MoK\a
_diffrn_radiation_wavelength 0.71073
_diffrn_reflns_av_R_equivalents 0.0146
_diffrn_reflns_av_unetI/netI 0.0161
_diffrn_reflns_Laue_measured_fraction_full 0.998
_diffrn_reflns_Laue_measured_fraction_max 0.982
_diffrn_reflns_limit_h_max 10
_diffrn_reflns_limit_h_min -10
_diffrn_reflns_limit_k_max 13
_diffrn_reflns_limit_k_min -13
_diffrn_reflns_limit_l_max 18
_diffrn_reflns_limit_l_min -18
_diffrn_reflns_number 13203
_diffrn_reflns_point_group_measured_fraction_full 0.998
_diffrn_reflns_point_group_measured_fraction_max 0.982
_diffrn_reflns_theta_full 25.242
_diffrn_reflns_theta_max 27.563
_diffrn_reflns_theta_min 2.141
_diffrn_standards_decay_% 0.0
_exptl_absorpt_coefficient_mu 7.249
_exptl_absorpt_correction_T_max 0.29
_exptl_absorpt_correction_T_min 0.24
_exptl_absorpt_correction_type multi-scan
_exptl_absorpt_process_details
;
 Data were corrected for decay and absorption using the program SADABS
 (Sheldrick, G. M. (2003). SADABS. Version 2.10. University of
 G\"ottingen, Germany).
;
_exptl_crystal_colour red
_exptl_crystal_density_diffrn 2.132
_exptl_crystal_description prism
_exptl_crystal_F_000 684
_exptl_crystal_size_max 0.325
_exptl_crystal_size_mid 0.300
_exptl_crystal_size_min 0.225
_refine_diff_density_max 0.752
_refine_diff_density_min -0.688
_refine_diff_density_rms 0.075
_refine_ls_extinction_method none
_refine_ls_goodness_of_fit_ref 1.073
_refine_ls_hydrogen_treatment constr
_refine_ls_matrix_type full
_refine_ls_number_parameters 309
_refine_ls_number_reflns 5108
_refine_ls_number_restraints 0
_refine_ls_restrained_S_all 1.073
_refine_ls_R_factor_all 0.0138
_refine_ls_R_factor_gt 0.0131
_refine_ls_shift/su_max 0.002
_refine_ls_shift/su_mean 0.000
_refine_ls_structure_factor_coef Fsqd
_refine_ls_weighting_details 'w=1/[\s^2^(Fo^2^)+(0.0173P)^2^+0.4280P] where P=(Fo^2^+2Fc^2^)/3'
_refine_ls_weighting_scheme calc
_refine_ls_wR_factor_gt 0.0329
_refine_ls_wR_factor_ref 0.0331
_reflns_Friedel_coverage 0.000
_reflns_number_gt 4959
_reflns_number_total 5108
_reflns_threshold_expression 'I > 2\s(I)'
_cod_data_source_file om500838z_si_003.cif
_cod_data_source_block mam19
_cod_depositor_comments
;Adding full bibliography for 4085006--4085014.cif.

 Adding full bibliography for 4085006--4085014.cif.
;
_cod_database_code 4085007
_shelx_space_group_comment
;
The symmetry employed for this shelxl refinement is uniquely defined
by the following loop, which should always be used as a source of
symmetry information in preference to the above space-group names.
They are only intended as comments.
;
_shelx_estimated_absorpt_t_min 0.202
_shelx_estimated_absorpt_t_max 0.292
_shelxl_version_number 2013-4

loop_
_space_group_symop_operation_xyz
'x, y, z'
'-x, -y, -z'

loop_
_atom_site_label
_atom_site_type_symbol
_atom_site_fract_x
_atom_site_fract_y
_atom_site_fract_z
_atom_site_U_iso_or_equiv
_atom_site_adp_type
_atom_site_occupancy
_atom_site_site_symmetry_order
_atom_site_calc_flag
_atom_site_refinement_flags_posn
_atom_site_refinement_flags_adp
Re1 Re 0.47689(2) 0.97463(2) 0.21218(2) 0.01628(3) Uani 1 1 d . .
Br1 Br 0.61737(2) 0.92509(2) 0.37463(2) 0.02451(4) Uani 1 1 d . .
F1 F 0.85246(18) 1.28259(15) 0.44177(11) 0.0416(3) Uani 1 1 d . .
F2 F 0.83904(19) 1.46161(15) 0.53914(10) 0.0429(3) Uani 1 1 d . .
F3 F 0.63118(18) 1.26092(15) 0.49833(10) 0.0431(3) Uani 1 1 d . .
F4 F -0.1165(2) 0.86459(17) 0.14145(11) 0.0587(5) Uani 1 1 d . .
F5 F -0.22658(17) 0.70267(15) 0.00449(10) 0.0397(3) Uani 1 1 d . .
F6 F 0.03356(19) 0.84579(18) 0.03843(13) 0.0584(5) Uani 1 1 d . .
O1 O 0.84804(19) 1.14431(16) 0.21270(12) 0.0344(3) Uani 1 1 d . .
O2 O 0.4775(2) 0.70047(15) 0.08471(12) 0.0360(4) Uani 1 1 d . .
O3 O 0.3401(2) 1.03870(18) 0.01934(11) 0.0353(4) Uani 1 1 d . .
N1 N 0.4241(2) 1.14059(16) 0.30174(11) 0.0184(3) Uani 1 1 d . .
N2 N 0.23530(19) 0.87762(16) 0.24537(11) 0.0182(3) Uani 1 1 d . .
C1 C 0.7089(3) 1.0797(2) 0.21022(14) 0.0226(4) Uani 1 1 d . .
C2 C 0.4828(2) 0.8049(2) 0.13249(14) 0.0230(4) Uani 1 1 d . .
C3 C 0.3875(2) 1.0137(2) 0.09227(14) 0.0231(4) Uani 1 1 d . .
C4 C 0.2972(2) 1.10632(19) 0.34106(13) 0.0199(4) Uani 1 1 d . .
C5 C 0.1979(2) 0.9529(2) 0.31507(13) 0.0200(4) Uani 1 1 d . .
C6 C 0.2392(3) 1.2070(2) 0.40255(15) 0.0272(4) Uani 1 1 d . .
H6A H 0.3070 1.3033 0.4049 0.041 Uiso 1 1 calc R U
H6B H 0.2573 1.1969 0.4699 0.041 Uiso 1 1 calc R U
H6C H 0.1152 1.1866 0.3732 0.041 Uiso 1 1 calc R U
C7 C 0.0623(3) 0.8990(2) 0.36480(15) 0.0277(4) Uani 1 1 d . .
H7A H 0.0132 0.7961 0.3417 0.042 Uiso 1 1 calc R U
H7B H -0.0305 0.9361 0.3488 0.042 Uiso 1 1 calc R U
H7C H 0.1149 0.9294 0.4367 0.042 Uiso 1 1 calc R U
C8 C 0.5057(2) 1.28589(19) 0.30318(14) 0.0214(4) Uani 1 1 d . .
C9 C 0.6542(3) 1.3824(2) 0.37606(14) 0.0235(4) Uani 1 1 d . .
C10 C 0.7249(3) 1.5186(2) 0.36743(16) 0.0292(4) Uani 1 1 d . .
H10 H 0.8258 1.5854 0.4167 0.035 Uiso 1 1 calc R U
C11 C 0.6497(3) 1.5568(2) 0.28817(18) 0.0337(5) Uani 1 1 d . .
H11 H 0.6986 1.6495 0.2832 0.040 Uiso 1 1 calc R U
C12 C 0.5030(3) 1.4601(2) 0.21598(17) 0.0331(5) Uani 1 1 d . .
H12 H 0.4516 1.4862 0.1612 0.040 Uiso 1 1 calc R U
C13 C 0.4312(3) 1.3255(2) 0.22353(15) 0.0279(4) Uani 1 1 d . .
H13 H 0.3301 1.2595 0.1739 0.033 Uiso 1 1 calc R U
C14 C 0.7417(3) 1.3463(2) 0.46316(15) 0.0296(4) Uani 1 1 d . .
C15 C 0.1343(2) 0.72818(19) 0.20732(14) 0.0198(4) Uani 1 1 d . .
C16 C -0.0162(2) 0.6765(2) 0.12688(14) 0.0235(4) Uani 1 1 d . .
C17 C -0.1099(3) 0.5326(2) 0.09267(16) 0.0321(5) Uani 1 1 d . .
H17 H -0.2120 0.4967 0.0383 0.039 Uiso 1 1 calc R U
C18 C -0.0561(3) 0.4411(2) 0.13687(18) 0.0365(5) Uani 1 1 d . .
H18 H -0.1213 0.3429 0.1132 0.044 Uiso 1 1 calc R U
C19 C 0.0927(3) 0.4928(2) 0.21553(17) 0.0342(5) Uani 1 1 d . .
H19 H 0.1292 0.4299 0.2460 0.041 Uiso 1 1 calc R U
C20 C 0.1901(3) 0.6365(2) 0.25070(16) 0.0278(4) Uani 1 1 d . .
H20 H 0.2937 0.6713 0.3040 0.033 Uiso 1 1 calc R U
C21 C -0.0806(3) 0.7726(2) 0.07827(16) 0.0312(5) Uani 1 1 d . .

loop_
_atom_site_aniso_label
_atom_site_aniso_U_11
_atom_site_aniso_U_22
_atom_site_aniso_U_33
_atom_site_aniso_U_23
_atom_site_aniso_U_13
_atom_site_aniso_U_12
Re1 0.01625(4) 0.01556(4) 0.01669(4) 0.00529(3) 0.00471(3) 0.00481(3)
Br1 0.02296(9) 0.02676(10) 0.02304(9) 0.01048(7) 0.00199(7) 0.00866(8)
F1 0.0380(7) 0.0416(8) 0.0439(8) 0.0142(6) 0.0013(6) 0.0179(6)
F2 0.0449(8) 0.0338(7) 0.0266(7) 0.0002(6) -0.0058(6) -0.0022(6)
F3 0.0368(7) 0.0479(8) 0.0287(7) 0.0177(6) 0.0002(6) -0.0045(6)
F4 0.0677(11) 0.0542(9) 0.0441(8) -0.0097(7) -0.0166(8) 0.0437(9)
F5 0.0287(7) 0.0445(8) 0.0315(7) 0.0047(6) -0.0082(5) 0.0082(6)
F6 0.0330(8) 0.0631(10) 0.0797(12) 0.0519(9) 0.0021(8) 0.0069(7)
O1 0.0248(8) 0.0305(8) 0.0436(9) 0.0111(7) 0.0115(7) 0.0028(6)
O2 0.0416(9) 0.0207(7) 0.0419(9) 0.0007(7) 0.0174(7) 0.0076(7)
O3 0.0391(9) 0.0501(10) 0.0273(8) 0.0209(7) 0.0119(7) 0.0227(8)
N1 0.0183(7) 0.0164(7) 0.0172(7) 0.0036(6) 0.0019(6) 0.0048(6)
N2 0.0162(7) 0.0183(7) 0.0182(7) 0.0058(6) 0.0033(6) 0.0043(6)
C1 0.0237(9) 0.0202(9) 0.0236(9) 0.0070(7) 0.0066(8) 0.0074(8)
C2 0.0220(9) 0.0217(9) 0.0244(9) 0.0077(8) 0.0081(8) 0.0051(7)
C3 0.0218(9) 0.0235(9) 0.0245(9) 0.0068(8) 0.0086(8) 0.0073(8)
C4 0.0186(8) 0.0210(9) 0.0174(8) 0.0038(7) 0.0010(7) 0.0072(7)
C5 0.0163(8) 0.0221(9) 0.0182(8) 0.0050(7) 0.0015(7) 0.0052(7)
C6 0.0264(10) 0.0285(10) 0.0274(10) 0.0039(8) 0.0095(8) 0.0121(8)
C7 0.0232(10) 0.0295(10) 0.0255(10) 0.0038(8) 0.0096(8) 0.0038(8)
C8 0.0223(9) 0.0168(9) 0.0252(9) 0.0051(7) 0.0073(8) 0.0074(7)
C9 0.0233(9) 0.0205(9) 0.0242(9) 0.0047(7) 0.0061(8) 0.0060(8)
C10 0.0264(10) 0.0207(10) 0.0332(11) 0.0045(8) 0.0052(9) 0.0027(8)
C11 0.0345(11) 0.0203(10) 0.0448(13) 0.0129(9) 0.0098(10) 0.0066(9)
C12 0.0375(12) 0.0266(11) 0.0366(12) 0.0150(9) 0.0049(10) 0.0131(9)
C13 0.0284(10) 0.0211(9) 0.0282(10) 0.0052(8) -0.0006(8) 0.0075(8)
C14 0.0267(10) 0.0260(10) 0.0247(10) 0.0047(8) 0.0009(8) -0.0001(8)
C15 0.0183(8) 0.0189(9) 0.0212(9) 0.0053(7) 0.0081(7) 0.0038(7)
C16 0.0211(9) 0.0238(9) 0.0222(9) 0.0036(7) 0.0057(7) 0.0057(8)
C17 0.0288(11) 0.0267(11) 0.0285(11) 0.0011(8) 0.0037(9) 0.0004(9)
C18 0.0406(13) 0.0189(10) 0.0399(12) 0.0033(9) 0.0119(10) 0.0001(9)
C19 0.0398(12) 0.0245(10) 0.0414(12) 0.0156(9) 0.0141(10) 0.0105(9)
C20 0.0252(10) 0.0265(10) 0.0299(10) 0.0109(8) 0.0055(8) 0.0065(8)
C21 0.0234(10) 0.0305(11) 0.0304(11) 0.0045(9) -0.0036(8) 0.0068(8)

loop_
_atom_type_symbol
_atom_type_description
_atom_type_scat_dispersion_real
_atom_type_scat_dispersion_imag
_atom_type_scat_source
C C 0.0033 0.0016 'International Tables Vol C Tables 4.2.6.8 and 6.1.1.4'
H H 0.0000 0.0000 'International Tables Vol C Tables 4.2.6.8 and 6.1.1.4'
N N 0.0061 0.0033 'International Tables Vol C Tables 4.2.6.8 and 6.1.1.4'
O O 0.0106 0.0060 'International Tables Vol C Tables 4.2.6.8 and 6.1.1.4'
F F 0.0171 0.0103 'International Tables Vol C Tables 4.2.6.8 and 6.1.1.4'
Br Br -0.2901 2.4595 'International Tables Vol C Tables 4.2.6.8 and 6.1.1.4'
Re Re -1.0185 7.2310 'International Tables Vol C Tables 4.2.6.8 and 6.1.1.4'

loop_
_geom_angle_atom_site_label_1
_geom_angle_atom_site_label_2
_geom_angle_atom_site_label_3
_geom_angle
C3 Re1 C2 88.04(8)
C3 Re1 C1 88.62(8)
C2 Re1 C1 91.06(8)
C3 Re1 N1 92.63(7)
C2 Re1 N1 169.52(7)
C1 Re1 N1 99.41(7)
C3 Re1 N2 99.82(7)
C2 Re1 N2 96.70(7)
C1 Re1 N2 168.69(7)
N1 Re1 N2 72.87(6)
C3 Re1 Br1 176.65(6)
C2 Re1 Br1 91.04(6)
C1 Re1 Br1 88.18(6)
N1 Re1 Br1 88.86(4)
N2 Re1 Br1 83.49(4)
C4 N1 C8 119.76(16)
C4 N1 Re1 118.36(12)
C8 N1 Re1 120.91(12)
C5 N2 C15 119.03(16)
C5 N2 Re1 117.22(12)
C15 N2 Re1 122.66(12)
O1 C1 Re1 177.48(18)
O2 C2 Re1 176.48(17)
O3 C3 Re1 177.23(17)
N1 C4 C5 114.71(16)
N1 C4 C6 125.60(17)
C5 C4 C6 119.55(17)
N2 C5 C4 114.34(16)
N2 C5 C7 125.82(17)
C4 C5 C7 119.78(17)
C4 C6 H6A 109.5
C4 C6 H6B 109.5
H6A C6 H6B 109.5
C4 C6 H6C 109.5
H6A C6 H6C 109.5
H6B C6 H6C 109.5
C5 C7 H7A 109.5
C5 C7 H7B 109.5
H7A C7 H7B 109.5
C5 C7 H7C 109.5
H7A C7 H7C 109.5
H7B C7 H7C 109.5
C13 C8 C9 119.92(18)
C13 C8 N1 115.97(17)
C9 C8 N1 124.06(17)
C8 C9 C10 118.81(18)
C8 C9 C14 122.65(18)
C10 C9 C14 118.54(18)
C11 C10 C9 120.76(19)
C11 C10 H10 119.6
C9 C10 H10 119.6
C10 C11 C12 120.0(2)
C10 C11 H11 120.0
C12 C11 H11 120.0
C13 C12 C11 120.0(2)
C13 C12 H12 120.0
C11 C12 H12 120.0
C12 C13 C8 120.52(19)
C12 C13 H13 119.7
C8 C13 H13 119.7
F3 C14 F2 106.73(17)
F3 C14 F1 106.37(18)
F2 C14 F1 105.41(17)
F3 C14 C9 113.64(17)
F2 C14 C9 111.90(17)
F1 C14 C9 112.23(17)
C20 C15 C16 120.29(18)
C20 C15 N2 118.95(17)
C16 C15 N2 120.75(17)
C17 C16 C15 119.09(19)
C17 C16 C21 119.14(18)
C15 C16 C21 121.76(18)
C18 C17 C16 120.7(2)
C18 C17 H17 119.6
C16 C17 H17 119.6
C19 C18 C17 119.8(2)
C19 C18 H18 120.1
C17 C18 H18 120.1
C18 C19 C20 120.7(2)
C18 C19 H19 119.6
C20 C19 H19 119.6
C15 C20 C19 119.41(19)
C15 C20 H20 120.3
C19 C20 H20 120.3
F4 C21 F6 107.3(2)
F4 C21 F5 106.31(17)
F6 C21 F5 105.71(18)
F4 C21 C16 112.11(18)
F6 C21 C16 112.66(18)
F5 C21 C16 112.25(18)

loop_
_geom_bond_atom_site_label_1
_geom_bond_atom_site_label_2
_geom_bond_distance
Re1 C3 1.910(2)
Re1 C2 1.925(2)
Re1 C1 1.930(2)
Re1 N1 2.1573(15)
Re1 N2 2.1665(15)
Re1 Br1 2.6191(3)
F1 C14 1.348(3)
F2 C14 1.347(2)
F3 C14 1.330(2)
F4 C21 1.332(3)
F5 C21 1.333(2)
F6 C21 1.333(3)
O1 C1 1.145(2)
O2 C2 1.147(2)
O3 C3 1.153(2)
N1 C4 1.293(2)
N1 C8 1.451(2)
N2 C5 1.297(2)
N2 C15 1.450(2)
C4 C5 1.485(3)
C4 C6 1.495(3)
C5 C7 1.490(3)
C6 H6A 0.9800
C6 H6B 0.9800
C6 H6C 0.9800
C7 H7A 0.9800
C7 H7B 0.9800
C7 H7C 0.9800
C8 C13 1.390(3)
C8 C9 1.394(3)
C9 C10 1.402(3)
C9 C14 1.496(3)
C10 C11 1.380(3)
C10 H10 0.9500
C11 C12 1.383(3)
C11 H11 0.9500
C12 C13 1.382(3)
C12 H12 0.9500
C13 H13 0.9500
C15 C20 1.385(3)
C15 C16 1.403(3)
C16 C17 1.390(3)
C16 C21 1.499(3)
C17 C18 1.382(3)
C17 H17 0.9500
C18 C19 1.380(3)
C18 H18 0.9500
C19 C20 1.393(3)
C19 H19 0.9500
C20 H20 0.9500

loop_
_geom_torsion_atom_site_label_1
_geom_torsion_atom_site_label_2
_geom_torsion_atom_site_label_3
_geom_torsion_atom_site_label_4
_geom_torsion
C8 N1 C4 C5 166.42(15)
Re1 N1 C4 C5 -2.4(2)
C8 N1 C4 C6 -9.3(3)
Re1 N1 C4 C6 -178.16(14)
C15 N2 C5 C4 -174.04(15)
Re1 N2 C5 C4 17.6(2)
C15 N2 C5 C7 2.9(3)
Re1 N2 C5 C7 -165.54(15)
N1 C4 C5 N2 -10.0(2)
C6 C4 C5 N2 166.04(16)
N1 C4 C5 C7 172.90(17)
C6 C4 C5 C7 -11.1(3)
C4 N1 C8 C13 -88.8(2)
Re1 N1 C8 C13 79.68(19)
C4 N1 C8 C9 93.8(2)
Re1 N1 C8 C9 -97.7(2)
C13 C8 C9 C10 0.4(3)
N1 C8 C9 C10 177.61(18)
C13 C8 C9 C14 -179.47(19)
N1 C8 C9 C14 -2.2(3)
C8 C9 C10 C11 -0.2(3)
C14 C9 C10 C11 179.6(2)
C9 C10 C11 C12 -0.1(3)
C10 C11 C12 C13 0.4(4)
C11 C12 C13 C8 -0.3(3)
C9 C8 C13 C12 -0.1(3)
N1 C8 C13 C12 -177.58(19)
C8 C9 C14 F3 -37.0(3)
C10 C9 C14 F3 143.2(2)
C8 C9 C14 F2 -157.98(19)
C10 C9 C14 F2 22.2(3)
C8 C9 C14 F1 83.7(2)
C10 C9 C14 F1 -96.1(2)
C5 N2 C15 C20 -90.7(2)
Re1 N2 C15 C20 77.0(2)
C5 N2 C15 C16 90.2(2)
Re1 N2 C15 C16 -102.08(18)
C20 C15 C16 C17 1.1(3)
N2 C15 C16 C17 -179.81(18)
C20 C15 C16 C21 179.8(2)
N2 C15 C16 C21 -1.1(3)
C15 C16 C17 C18 -0.1(3)
C21 C16 C17 C18 -178.8(2)
C16 C17 C18 C19 -0.3(4)
C17 C18 C19 C20 -0.3(4)
C16 C15 C20 C19 -1.7(3)
N2 C15 C20 C19 179.18(18)
C18 C19 C20 C15 1.3(3)
C17 C16 C21 F4 119.3(2)
C15 C16 C21 F4 -59.4(3)
C17 C16 C21 F6 -119.5(2)
C15 C16 C21 F6 61.8(3)
C17 C16 C21 F5 -0.3(3)
C15 C16 C21 F5 -179.03(18)
